data_4109151
loop_
_publ_author_name
'Richard D. Adams'
'Burjor Captain'
'Lei Zhu'

_publ_section_title
;
 Facile Activation of Hydrogen by an Unsaturated Platinum-Osmium Cluster
 Complex
;
_journal_name_full 'Journal of the American Chemical Society'
_journal_page_first 2454
_journal_page_last 2455
_journal_paper_doi 10.1021/ja0688272
_journal_volume 129
_journal_year 2007
_chemical_formula_sum 'C34 H54 O10 Os3 P2'
_chemical_formula_weight 1255.31
_chemical_name_systematic
; 
 ? 
;
_space_group_IT_number 19
_symmetry_cell_setting orthorhombic
_symmetry_space_group_name_Hall 'P 2ac 2ab'
_symmetry_space_group_name_H-M 'P 21 21 21'
_atom_sites_solution_hydrogens geom
_atom_sites_solution_primary direct
_atom_sites_solution_secondary difmap
_audit_creation_method SHELXL-97
_cell_angle_alpha 90.00
_cell_angle_beta 90.00
_cell_angle_gamma 90.00
_cell_formula_units_Z 4
_cell_length_a 14.0665(4)
_cell_length_b 15.9725(5)
_cell_length_c 18.2569(6)
_cell_measurement_reflns_used 6608
_cell_measurement_temperature 294(2)
_cell_measurement_theta_max 21.83
_cell_measurement_theta_min 2.23
_cell_volume 4101.9(2)
_computing_cell_refinement 'SAINT+  V6.45 (Bruker, 2003)'
_computing_data_collection 'SMART V5.632 (Bruker, 2005)'
_computing_data_reduction 'SAINT+  V6.45'
_computing_molecular_graphics 'SHELXTL V6.1 (Sheldrick, 2000)'
_computing_publication_material 'SHELXTL V6.1'
_computing_structure_refinement 'SHELXL-97 (Sheldrick, 1997)'
_computing_structure_solution 'SHELXS-97 (Sheldrick, 1990)'
_diffrn_ambient_temperature 294(2)
_diffrn_measured_fraction_theta_full 1.000
_diffrn_measured_fraction_theta_max 1.000
_diffrn_measurement_device_type 'Bruker SMART APEX CCD diffractometer'
_diffrn_measurement_method 'omega scans'
_diffrn_radiation_monochromator graphite
_diffrn_radiation_source 'fine-focus sealed tube'
_diffrn_radiation_type MoK\a
_diffrn_radiation_wavelength 0.71073
_diffrn_reflns_av_R_equivalents 0.0427
_diffrn_reflns_av_sigmaI/netI 0.0350
_diffrn_reflns_limit_h_max 17
_diffrn_reflns_limit_h_min -17
_diffrn_reflns_limit_k_max 19
_diffrn_reflns_limit_k_min -19
_diffrn_reflns_limit_l_max 22
_diffrn_reflns_limit_l_min -22
_diffrn_reflns_number 36871
_diffrn_reflns_theta_full 26.02
_diffrn_reflns_theta_max 26.02
_diffrn_reflns_theta_min 1.69
_diffrn_standards_decay_% <1
_exptl_absorpt_coefficient_mu 9.398
_exptl_absorpt_correction_T_max 1.000
_exptl_absorpt_correction_T_min 0.717
_exptl_absorpt_correction_type multi-scan
_exptl_absorpt_process_details '(SADABS, Bruker, 1997)'
_exptl_crystal_colour darkred
_exptl_crystal_density_diffrn 2.033
_exptl_crystal_description block
_exptl_crystal_F_000 2384
_exptl_crystal_size_max 0.10
_exptl_crystal_size_mid 0.08
_exptl_crystal_size_min 0.05
_refine_diff_density_max 2.137
_refine_diff_density_min -0.485
_refine_diff_density_rms 0.177
_refine_ls_abs_structure_details 'Flack H D (1983), Acta Cryst. A39, 876-881'
_refine_ls_abs_structure_Flack 0.00
_refine_ls_extinction_method none
_refine_ls_goodness_of_fit_ref 1.059
_refine_ls_hydrogen_treatment mixed
_refine_ls_matrix_type full
_refine_ls_number_parameters 458
_refine_ls_number_reflns 8098
_refine_ls_number_restraints 1
_refine_ls_restrained_S_all 1.060
_refine_ls_R_factor_all 0.0510
_refine_ls_R_factor_gt 0.0410
_refine_ls_shift/su_max 0.003
_refine_ls_shift/su_mean 0.000
_refine_ls_structure_factor_coef Fsqd
_refine_ls_weighting_details 'calc w=1/[\s^2^(Fo^2^)+(0.0557P)^2^+0.6742P] where P=(Fo^2^+2Fc^2^)/3'
_refine_ls_weighting_scheme calc
_refine_ls_wR_factor_gt 0.0936
_refine_ls_wR_factor_ref 0.0991
_reflns_number_gt 6981
_reflns_number_total 8098
_reflns_threshold_expression >2sigma(I)
_cod_data_source_file ja0688272si20061210_054646.cif
_cod_data_source_block zlp21
_cod_database_code 4109151

loop_
_symmetry_equiv_pos_as_xyz
'x, y, z'
'-x+1/2, -y, z+1/2'
'-x, y+1/2, -z+1/2'
'x+1/2, -y+1/2, -z'

loop_
_atom_site_label
_atom_site_type_symbol
_atom_site_fract_x
_atom_site_fract_y
_atom_site_fract_z
_atom_site_U_iso_or_equiv
_atom_site_adp_type
_atom_site_occupancy
_atom_site_symmetry_multiplicity
_atom_site_calc_flag
_atom_site_refinement_flags
Os1 Os 0.74608(3) 0.54727(2) 0.132969(19) 0.04448(10) Uani 1 1 d .
Os2 Os 0.76466(3) 0.73168(2) 0.11603(2) 0.04808(11) Uani 1 1 d .
Os3 Os 0.73265(4) 0.65785(3) 0.26102(3) 0.06507(15) Uani 1 1 d .
P1 P 0.7584(2) 0.39307(14) 0.14039(13) 0.0473(5) Uani 1 1 d .
P2 P 0.7527(2) 0.88418(16) 0.09218(17) 0.0610(7) Uani 1 1 d .
O11 O 0.9633(6) 0.5720(6) 0.1289(6) 0.091(3) Uani 1 1 d .
O12 O 0.7067(9) 0.5520(6) -0.0295(5) 0.097(4) Uani 1 1 d .
O13 O 0.5345(6) 0.5475(6) 0.1736(7) 0.094(3) Uani 1 1 d .
O21 O 0.9587(6) 0.7444(6) 0.1937(6) 0.089(3) Uani 1 1 d .
O22 O 0.8607(8) 0.6921(7) -0.0269(6) 0.100(3) Uani 1 1 d .
O23 O 0.5609(7) 0.6981(6) 0.0660(7) 0.101(3) Uani 1 1 d .
O31 O 0.9334(10) 0.5934(7) 0.2936(7) 0.116(4) Uani 1 1 d .
O32 O 0.6379(11) 0.5380(8) 0.3679(6) 0.136(5) Uani 1 1 d .
O33 O 0.7734(11) 0.8034(7) 0.3650(7) 0.141(5) Uani 1 1 d .
O34 O 0.5313(7) 0.7227(7) 0.2296(8) 0.125(5) Uani 1 1 d .
C11 C 0.8835(8) 0.5636(8) 0.1322(8) 0.065(3) Uani 1 1 d .
C12 C 0.7205(9) 0.5451(6) 0.0326(8) 0.068(3) Uani 1 1 d .
C13 C 0.6138(8) 0.5478(8) 0.1587(8) 0.065(3) Uani 1 1 d .
C21 C 0.8809(10) 0.7394(7) 0.1651(8) 0.072(4) Uani 1 1 d .
C22 C 0.8242(9) 0.7104(7) 0.0266(8) 0.061(3) Uani 1 1 d .
C23 C 0.6372(7) 0.7075(9) 0.0859(10) 0.094(5) Uani 1 1 d .
C31 C 0.8584(12) 0.6177(11) 0.2744(9) 0.095(5) Uani 1 1 d .
C32 C 0.6777(13) 0.5814(10) 0.3277(7) 0.090(5) Uani 1 1 d .
C33 C 0.7616(14) 0.7506(8) 0.3242(7) 0.096(5) Uani 1 1 d .
C34 C 0.6110(13) 0.6977(9) 0.2378(9) 0.095(5) Uani 1 1 d .
C40 C 0.8671(10) 0.9435(10) 0.1096(16) 0.180(14) Uani 1 1 d D
C41 C 0.8746(18) 0.9468(13) 0.1958(15) 0.24(2) Uani 1 1 d D
H41A H 0.9151 0.9024 0.2126 0.363 Uiso 1 1 calc R
H41B H 0.8124 0.9403 0.2168 0.363 Uiso 1 1 calc R
H41C H 0.9007 0.9997 0.2105 0.363 Uiso 1 1 calc R
C42 C 0.9544(10) 0.8962(9) 0.0757(10) 0.091(5) Uani 1 1 d .
H42A H 0.9353 0.8410 0.0610 0.137 Uiso 1 1 calc R
H42B H 1.0041 0.8922 0.1116 0.137 Uiso 1 1 calc R
H42C H 0.9773 0.9265 0.0339 0.137 Uiso 1 1 calc R
C43 C 0.8732(10) 1.0310(8) 0.0743(9) 0.085(4) Uani 1 1 d .
H43A H 0.9364 1.0526 0.0800 0.128 Uiso 1 1 calc R
H43B H 0.8288 1.0679 0.0978 0.128 Uiso 1 1 calc R
H43C H 0.8582 1.0269 0.0231 0.128 Uiso 1 1 calc R
C44 C 0.6521(18) 0.9369(12) 0.138(3) 0.28(3) Uani 1 1 d .
C45 C 0.6579(13) 0.9073(9) 0.2302(10) 0.110(6) Uani 1 1 d .
H45A H 0.7116 0.9338 0.2529 0.165 Uiso 1 1 calc R
H45B H 0.6646 0.8476 0.2335 0.165 Uiso 1 1 calc R
H45C H 0.6007 0.9243 0.2547 0.165 Uiso 1 1 calc R
C46 C 0.5545(9) 0.9081(9) 0.1007(12) 0.118(7) Uani 1 1 d .
H46A H 0.5374 0.8534 0.1181 0.177 Uiso 1 1 calc R
H46B H 0.5625 0.9064 0.0485 0.177 Uiso 1 1 calc R
H46C H 0.5051 0.9472 0.1129 0.177 Uiso 1 1 calc R
C47 C 0.6667(19) 1.0355(9) 0.1573(15) 0.211(16) Uani 1 1 d .
H47A H 0.6123 1.0665 0.1410 0.317 Uiso 1 1 calc R
H47B H 0.7226 1.0559 0.1329 0.317 Uiso 1 1 calc R
H47C H 0.6741 1.0422 0.2093 0.317 Uiso 1 1 calc R
C52 C 0.7494(11) 0.3505(6) 0.2386(6) 0.073(3) Uani 1 1 d .
C53 C 0.7736(12) 0.2569(7) 0.2511(7) 0.090(4) Uani 1 1 d .
H53A H 0.7637 0.2430 0.3017 0.135 Uiso 1 1 calc R
H53B H 0.8388 0.2470 0.2383 0.135 Uiso 1 1 calc R
H53C H 0.7332 0.2228 0.2210 0.135 Uiso 1 1 calc R
C54 C 0.6467(10) 0.3615(9) 0.2649(8) 0.094(5) Uani 1 1 d .
H54A H 0.6408 0.3405 0.3140 0.141 Uiso 1 1 calc R
H54B H 0.6047 0.3312 0.2332 0.141 Uiso 1 1 calc R
H54C H 0.6303 0.4199 0.2641 0.141 Uiso 1 1 calc R
C55 C 0.8139(12) 0.4019(8) 0.2881(7) 0.083(4) Uani 1 1 d .
H55A H 0.7887 0.4575 0.2928 0.124 Uiso 1 1 calc R
H55B H 0.8764 0.4045 0.2672 0.124 Uiso 1 1 calc R
H55C H 0.8171 0.3762 0.3355 0.124 Uiso 1 1 calc R
C56 C 0.6598(10) 0.3371(9) 0.0808(9) 0.081(4) Uani 1 1 d .
C57 C 0.6815(13) 0.3394(9) -0.0008(7) 0.102(5) Uani 1 1 d .
H57A H 0.6272 0.3199 -0.0277 0.152 Uiso 1 1 calc R
H57B H 0.7350 0.3040 -0.0110 0.152 Uiso 1 1 calc R
H57C H 0.6960 0.3958 -0.0151 0.152 Uiso 1 1 calc R
C58 C 0.6455(14) 0.2446(8) 0.1009(11) 0.115(7) Uani 1 1 d .
H58A H 0.6297 0.2401 0.1519 0.172 Uiso 1 1 calc R
H58B H 0.7030 0.2142 0.0913 0.172 Uiso 1 1 calc R
H58C H 0.5948 0.2217 0.0719 0.172 Uiso 1 1 calc R
C59 C 0.5660(11) 0.3807(9) 0.0882(10) 0.103(6) Uani 1 1 d .
H59A H 0.5704 0.4358 0.0674 0.154 Uiso 1 1 calc R
H59B H 0.5495 0.3850 0.1391 0.154 Uiso 1 1 calc R
H59C H 0.5179 0.3493 0.0629 0.154 Uiso 1 1 calc R
C60 C 0.8770(9) 0.3502(8) 0.1000(7) 0.066(3) Uani 1 1 d .
C61 C 0.8829(14) 0.2583(9) 0.0869(9) 0.101(5) Uani 1 1 d .
H61A H 0.8606 0.2459 0.0384 0.152 Uiso 1 1 calc R
H61B H 0.8444 0.2294 0.1221 0.152 Uiso 1 1 calc R
H61C H 0.9478 0.2404 0.0916 0.152 Uiso 1 1 calc R
C62 C 0.9054(11) 0.3956(9) 0.0300(7) 0.083(4) Uani 1 1 d .
H62A H 0.9636 0.3723 0.0116 0.124 Uiso 1 1 calc R
H62B H 0.9144 0.4540 0.0403 0.124 Uiso 1 1 calc R
H62C H 0.8562 0.3891 -0.0060 0.124 Uiso 1 1 calc R
C63 C 0.9601(9) 0.3707(9) 0.1568(9) 0.088(4) Uani 1 1 d .
H63A H 0.9569 0.3322 0.1971 0.132 Uiso 1 1 calc R
H63B H 0.9528 0.4268 0.1746 0.132 Uiso 1 1 calc R
H63C H 1.0205 0.3652 0.1328 0.132 Uiso 1 1 calc R
C49 C 0.6502(11) 0.8423(10) -0.0426(9) 0.102(5) Uani 1 1 d .
H49A H 0.6227 0.8594 -0.0883 0.154 Uiso 1 1 calc R
H49B H 0.6018 0.8415 -0.0054 0.154 Uiso 1 1 calc R
H49C H 0.6769 0.7873 -0.0477 0.154 Uiso 1 1 calc R
C48 C 0.7283(17) 0.9041(11) -0.0207(11) 0.137(8) Uani 1 1 d .
C50 C 0.838(2) 0.9014(14) -0.0500(15) 0.234(19) Uani 1 1 d .
H50A H 0.8475 0.8525 -0.0797 0.350 Uiso 1 1 calc R
H50B H 0.8808 0.8996 -0.0088 0.350 Uiso 1 1 calc R
H50C H 0.8511 0.9506 -0.0786 0.350 Uiso 1 1 calc R
C51 C 0.6738(14) 0.9967(10) -0.0209(13) 0.163(11) Uani 1 1 d .
H51A H 0.7197 1.0402 -0.0290 0.245 Uiso 1 1 calc R
H51B H 0.6432 1.0054 0.0255 0.245 Uiso 1 1 calc R
H51C H 0.6271 0.9978 -0.0592 0.245 Uiso 1 1 calc R

loop_
_atom_site_aniso_label
_atom_site_aniso_U_11
_atom_site_aniso_U_22
_atom_site_aniso_U_33
_atom_site_aniso_U_23
_atom_site_aniso_U_13
_atom_site_aniso_U_12
Os1 0.0474(2) 0.03177(17) 0.0542(2) -0.00069(14) 0.00136(19) 0.00101(16)
Os2 0.04318(19) 0.03195(17) 0.0691(2) 0.00084(16) -0.00065(19) 0.00063(16)
Os3 0.0842(3) 0.0487(2) 0.0622(3) -0.00898(19) 0.0109(3) -0.0021(2)
P1 0.0601(15) 0.0325(10) 0.0492(12) 0.0014(9) 0.0007(14) 0.0009(12)
P2 0.0436(15) 0.0348(12) 0.104(2) 0.0052(12) -0.0004(16) 0.0002(13)
O11 0.046(5) 0.068(5) 0.158(10) -0.001(7) 0.018(6) 0.002(4)
O12 0.164(11) 0.069(6) 0.059(5) 0.008(4) -0.026(6) 0.008(6)
O13 0.054(5) 0.075(7) 0.155(10) -0.010(7) 0.017(6) -0.003(5)
O21 0.068(6) 0.070(6) 0.128(8) 0.010(6) -0.034(5) -0.012(5)
O22 0.130(9) 0.076(7) 0.093(7) 0.001(6) 0.043(7) 0.003(6)
O23 0.075(6) 0.054(5) 0.174(11) -0.001(6) -0.034(7) -0.006(5)
O31 0.113(10) 0.103(9) 0.133(10) 0.013(8) -0.042(8) 0.001(7)
O32 0.216(15) 0.111(9) 0.081(8) -0.018(7) 0.050(8) -0.059(10)
O33 0.200(13) 0.080(7) 0.142(10) -0.049(7) -0.024(11) -0.005(9)
O34 0.073(7) 0.098(8) 0.204(14) -0.007(9) 0.041(8) 0.028(6)
C11 0.052(7) 0.050(7) 0.092(10) 0.000(7) 0.010(6) 0.007(5)
C12 0.082(8) 0.030(5) 0.091(9) -0.012(5) 0.001(7) 0.001(5)
C13 0.051(7) 0.050(7) 0.093(9) -0.012(7) 0.002(6) 0.001(5)
C21 0.077(8) 0.036(6) 0.103(10) 0.010(6) 0.005(7) -0.001(6)
C22 0.064(7) 0.040(6) 0.079(9) 0.009(6) 0.005(6) -0.005(5)
C23 0.024(5) 0.068(9) 0.189(17) -0.025(10) -0.013(7) -0.023(5)
C31 0.093(11) 0.094(11) 0.098(12) -0.023(10) 0.033(9) -0.015(10)
C32 0.139(14) 0.079(10) 0.051(8) -0.012(7) 0.019(8) -0.021(10)
C33 0.143(14) 0.053(7) 0.090(9) -0.018(6) 0.018(11) -0.029(9)
C34 0.126(13) 0.056(8) 0.102(12) -0.025(8) 0.048(10) -0.027(9)
C40 0.053(8) 0.046(9) 0.44(5) 0.067(18) -0.043(17) 0.000(7)
C41 0.27(3) 0.072(14) 0.38(4) -0.01(2) -0.27(4) -0.004(16)
C42 0.059(8) 0.065(9) 0.149(15) 0.012(10) 0.008(9) -0.012(6)
C43 0.068(8) 0.059(8) 0.128(12) 0.009(9) 0.011(8) -0.019(7)
C44 0.16(2) 0.043(11) 0.64(8) -0.04(2) 0.23(4) -0.006(12)
C45 0.128(15) 0.056(9) 0.145(16) -0.006(10) 0.058(13) -0.010(9)
C46 0.036(7) 0.079(11) 0.24(2) -0.003(13) -0.005(10) 0.001(6)
C47 0.29(3) 0.029(8) 0.32(3) -0.018(13) 0.21(3) 0.011(12)
C52 0.119(11) 0.041(5) 0.059(6) 0.008(4) 0.015(8) 0.005(8)
C53 0.143(13) 0.057(7) 0.069(7) 0.014(6) 0.005(9) 0.018(8)
C54 0.112(12) 0.077(10) 0.092(11) 0.014(9) 0.046(9) -0.010(9)
C55 0.123(13) 0.051(8) 0.074(9) 0.012(7) -0.005(8) -0.009(7)
C56 0.086(10) 0.046(7) 0.110(13) -0.002(8) -0.021(8) -0.021(7)
C57 0.167(16) 0.068(9) 0.070(9) -0.019(8) -0.042(10) -0.005(10)
C58 0.155(16) 0.030(7) 0.160(18) -0.016(9) -0.052(13) -0.020(8)
C59 0.107(12) 0.054(8) 0.148(16) -0.012(10) -0.056(11) -0.015(8)
C60 0.081(8) 0.044(7) 0.075(8) 0.007(7) 0.020(7) 0.013(6)
C61 0.148(15) 0.066(10) 0.089(11) -0.012(9) 0.008(10) 0.020(10)
C62 0.096(11) 0.075(9) 0.077(9) 0.001(8) 0.033(8) 0.022(8)
C63 0.074(9) 0.073(9) 0.118(12) 0.021(8) -0.002(8) 0.023(7)
C49 0.107(12) 0.072(10) 0.128(14) 0.022(10) -0.043(10) -0.013(9)
C48 0.17(2) 0.077(11) 0.164(17) 0.024(11) -0.067(17) -0.019(13)
C50 0.32(4) 0.115(17) 0.26(3) 0.071(19) 0.24(3) 0.10(2)
C51 0.140(16) 0.097(14) 0.25(3) 0.099(16) -0.110(17) -0.013(12)

loop_
_atom_type_symbol
_atom_type_description
_atom_type_scat_dispersion_real
_atom_type_scat_dispersion_imag
_atom_type_scat_source
C C 0.0033 0.0016 'International Tables Vol C Tables 4.2.6.8 and 6.1.1.4'
H H 0.0000 0.0000 'International Tables Vol C Tables 4.2.6.8 and 6.1.1.4'
O O 0.0106 0.0060 'International Tables Vol C Tables 4.2.6.8 and 6.1.1.4'
P P 0.1023 0.0942 'International Tables Vol C Tables 4.2.6.8 and 6.1.1.4'
Os Os -1.2165 7.6030 'International Tables Vol C Tables 4.2.6.8 and 6.1.1.4'

loop_
_geom_angle_atom_site_label_1
_geom_angle_atom_site_label_2
_geom_angle_atom_site_label_3
_geom_angle
C12 Os1 C13 93.1(6)
C12 Os1 C11 100.7(6)
C13 Os1 C11 164.1(5)
C12 Os1 P1 92.8(3)
C13 Os1 P1 93.4(4)
C11 Os1 P1 93.7(4)
C12 Os1 Os3 141.2(3)
C13 Os1 Os3 74.9(4)
C11 Os1 Os3 89.4(4)
P1 Os1 Os3 124.06(6)
C12 Os1 Os2 86.2(3)
C13 Os1 Os2 96.1(4)
C11 Os1 Os2 77.3(4)
P1 Os1 Os2 170.50(7)
Os3 Os1 Os2 59.500(13)
C22 Os2 C21 92.2(6)
C22 Os2 C23 97.6(7)
C21 Os2 C23 166.0(7)
C22 Os2 P2 93.2(3)
C21 Os2 P2 94.5(4)
C23 Os2 P2 94.8(4)
C22 Os2 Os3 141.8(4)
C21 Os2 Os3 74.2(4)
C23 Os2 Os3 92.0(6)
P2 Os2 Os3 122.88(8)
C22 Os2 Os1 87.2(3)
C21 Os2 Os1 95.3(4)
C23 Os2 Os1 75.4(4)
P2 Os2 Os1 170.15(7)
Os3 Os2 Os1 59.622(13)
C34 Os3 C31 174.3(7)
C34 Os3 C32 89.5(7)
C31 Os3 C32 94.6(8)
C34 Os3 C33 93.9(7)
C31 Os3 C33 89.2(7)
C32 Os3 C33 101.4(6)
C34 Os3 Os2 78.4(5)
C31 Os3 Os2 96.3(5)
C32 Os3 Os2 154.7(4)
C33 Os3 Os2 101.5(4)
C34 Os3 Os1 94.8(4)
C31 Os3 Os1 80.8(5)
C32 Os3 Os1 98.7(4)
C33 Os3 Os1 158.2(5)
Os2 Os3 Os1 60.878(13)
C52 P1 C60 106.5(6)
C52 P1 C56 107.9(6)
C60 P1 C56 103.5(7)
C52 P1 Os1 113.5(3)
C60 P1 Os1 112.9(4)
C56 P1 Os1 111.8(4)
C44 P2 C40 110.2(11)
C44 P2 C48 104.6(17)
C40 P2 C48 103.1(10)
C44 P2 Os2 114.8(8)
C40 P2 Os2 113.8(5)
C48 P2 Os2 109.3(5)
O11 C11 Os1 177.2(13)
O12 C12 Os1 173.4(10)
O13 C13 Os1 179.3(13)
O21 C21 Os2 176.7(12)
O22 C22 Os2 175.6(11)
O23 C23 Os2 175.6(14)
O31 C31 Os3 170.1(15)
O32 C32 Os3 174.9(18)
O33 C33 Os3 174.9(15)
O34 C34 Os3 174.0(15)
C43 C40 C42 103.2(15)
C43 C40 C41 112.5(18)
C42 C40 C41 110.9(17)
C43 C40 P2 115.5(12)
C42 C40 P2 111.0(14)
C41 C40 P2 103.9(12)
C46 C44 C47 119(2)
C46 C44 C45 112.0(17)
C47 C44 C45 93(3)
C46 C44 P2 109(2)
C47 C44 P2 116.2(14)
C45 C44 P2 106(2)
C55 C52 C54 108.2(11)
C55 C52 C53 107.6(12)
C54 C52 C53 105.8(11)
C55 C52 P1 108.9(8)
C54 C52 P1 108.3(9)
C53 C52 P1 117.7(8)
C59 C56 C57 104.7(13)
C59 C56 C58 108.1(13)
C57 C56 C58 106.5(14)
C59 C56 P1 111.0(10)
C57 C56 P1 112.8(10)
C58 C56 P1 113.3(11)
C61 C60 C62 108.6(12)
C61 C60 C63 105.4(12)
C62 C60 C63 104.8(11)
C61 C60 P1 117.1(11)
C62 C60 P1 112.0(9)
C63 C60 P1 108.0(9)
C49 C48 C51 104.0(16)
C49 C48 C50 125(2)
C51 C48 C50 117.2(16)
C49 C48 P2 105.9(13)
C51 C48 P2 102.1(13)
C50 C48 P2 99.3(15)

loop_
_geom_bond_atom_site_label_1
_geom_bond_atom_site_label_2
_geom_bond_distance
Os1 C12 1.867(14)
Os1 C13 1.919(12)
Os1 C11 1.950(12)
Os1 P1 2.473(2)
Os1 Os3 2.9361(6)
Os1 Os2 2.9732(5)
Os2 C22 1.866(14)
Os2 C21 1.869(14)
Os2 C23 1.915(10)
Os2 P2 2.480(3)
Os2 Os3 2.9325(6)
Os3 C34 1.875(19)
Os3 C31 1.898(19)
Os3 C32 1.890(15)
Os3 C33 1.921(12)
P1 C52 1.922(10)
P1 C60 1.948(12)
P1 C56 1.977(13)
P2 C44 1.85(2)
P2 C40 1.894(16)
P2 C48 2.11(2)
O11 C11 1.132(13)
O12 C12 1.155(14)
O13 C13 1.149(14)
O21 C21 1.215(15)
O22 C22 1.141(14)
O23 C23 1.142(13)
O31 C31 1.177(19)
O32 C32 1.154(16)
O33 C33 1.138(14)
O34 C34 1.200(19)
C40 C43 1.54(2)
C40 C42 1.57(2)
C40 C41 1.579(19)
C44 C46 1.60(4)
C44 C47 1.62(3)
C44 C45 1.74(5)
C52 C55 1.521(18)
C52 C54 1.533(19)
C52 C53 1.550(15)
C56 C59 1.50(2)
C56 C57 1.52(2)
C56 C58 1.535(19)
C60 C61 1.489(18)
C60 C62 1.523(17)
C60 C63 1.60(2)
C49 C48 1.53(2)
C48 C51 1.67(2)
C48 C50 1.64(3)
